data_1516550
loop_
_publ_author_name
'Carr, Kevin J. T.'
'Davies, David L.'
'Macgregor, Stuart A.'
'Singh, Kuldip'
'Villa-Marcos, Barbara'

_publ_section_title
;
 Metal control of selectivity in acetate-assisted C--H bond activation: an
 experimental and computational study of heterocyclic, vinylic and
 phenylic C(sp2)--H bonds at Ir and Rh
;
_journal_issue 6
_journal_name_full 'Chemical Science'
_journal_page_first 2340
_journal_paper_doi 10.1039/c4sc00738g
_journal_volume 5
_journal_year 2014
_chemical_formula_moiety 'C22 H29 Cl N Rh'
_chemical_formula_sum 'C22 H29 Cl N Rh'
_chemical_formula_weight 445.82
_chemical_name_systematic
; 
 ? 
;
_space_group_IT_number 14
_symmetry_cell_setting monoclinic
_symmetry_space_group_name_Hall '-P 2yn'
_symmetry_space_group_name_H-M 'P 1 21/n 1'
_atom_sites_solution_hydrogens geom
_atom_sites_solution_primary direct
_atom_sites_solution_secondary difmap
_audit_creation_method SHELXL-97
_cell_angle_alpha 90.00
_cell_angle_beta 108.751(4)
_cell_angle_gamma 90.00
_cell_formula_units_Z 8
_cell_length_a 12.211(3)
_cell_length_b 25.326(5)
_cell_length_c 13.879(3)
_cell_measurement_reflns_used 903
_cell_measurement_temperature 150(2)
_cell_measurement_theta_max 24.598
_cell_measurement_theta_min 2.812
_cell_volume 4064.4(16)
_computing_cell_refinement 'Bruker SMART'
_computing_data_collection 'Bruker SMART'
_computing_data_reduction 'Bruker SHELXTL'
_computing_molecular_graphics 'Bruker SHELXTL'
_computing_publication_material 'Bruker SHELXTL'
_computing_structure_refinement 'SHELXL-97 (Sheldrick, 1997)'
_computing_structure_solution 'SHELXS-97 (Sheldrick, 1990)'
_diffrn_ambient_temperature 150(2)
_diffrn_measured_fraction_theta_full 0.999
_diffrn_measured_fraction_theta_max 0.999
_diffrn_measurement_device_type 'Bruker Apex 2000 CCD area detector'
_diffrn_measurement_method 'phi and omega scans'
_diffrn_radiation_monochromator graphite
_diffrn_radiation_source 'fine-focus sealed tube'
_diffrn_radiation_type MoK\a
_diffrn_radiation_wavelength 0.71073
_diffrn_reflns_av_R_equivalents 0.0665
_diffrn_reflns_av_sigmaI/netI 0.0679
_diffrn_reflns_limit_h_max 15
_diffrn_reflns_limit_h_min -15
_diffrn_reflns_limit_k_max 32
_diffrn_reflns_limit_k_min -31
_diffrn_reflns_limit_l_max 17
_diffrn_reflns_limit_l_min -17
_diffrn_reflns_number 33918
_diffrn_reflns_theta_full 27.00
_diffrn_reflns_theta_max 27.00
_diffrn_reflns_theta_min 1.61
_exptl_absorpt_coefficient_mu 0.976
_exptl_absorpt_correction_T_max 0.831
_exptl_absorpt_correction_T_min 0.633
_exptl_absorpt_correction_type empirical
_exptl_absorpt_process_details
;
absorption correction based on 14343 reflections(SADABS);Rint 0.1102 before 
and 0.0442 after.
;
_exptl_crystal_colour orange
_exptl_crystal_density_diffrn 1.457
_exptl_crystal_density_method 'not measured'
_exptl_crystal_description plate
_exptl_crystal_F_000 1840
_exptl_crystal_size_max 0.42
_exptl_crystal_size_mid 0.31
_exptl_crystal_size_min 0.05
_refine_diff_density_max 0.845
_refine_diff_density_min -0.512
_refine_diff_density_rms 0.105
_refine_ls_extinction_method none
_refine_ls_goodness_of_fit_ref 0.951
_refine_ls_hydrogen_treatment constr
_refine_ls_matrix_type full
_refine_ls_number_parameters 465
_refine_ls_number_reflns 8860
_refine_ls_number_restraints 0
_refine_ls_restrained_S_all 0.951
_refine_ls_R_factor_all 0.0579
_refine_ls_R_factor_gt 0.0402
_refine_ls_shift/su_max 0.000
_refine_ls_shift/su_mean 0.000
_refine_ls_structure_factor_coef Fsqd
_refine_ls_weighting_details 'calc w=1/[\s^2^(Fo^2^)+(0.0275P)^2^+0.0000P] where P=(Fo^2^+2Fc^2^)/3'
_refine_ls_weighting_scheme calc
_refine_ls_wR_factor_gt 0.0736
_refine_ls_wR_factor_ref 0.0783
_reflns_number_gt 6895
_reflns_number_total 8860
_reflns_threshold_expression >2sigma(I)
_cod_data_source_file c4sc00738g1.cif
_cod_data_source_block 13039
_cod_depositor_comments
;
The following automatic conversions were performed:

'_symmetry_cell_setting' value 'Monoclinic' changed to 'monoclinic'
according to
/usr/data/users/saulius/crontab/automatic-downloads/current/RSC/lib/dictionaries/cif_core.dic
dictionary named 'cif_core.dic' version 2.4.2 from 2011-04-26.

Automatic conversion script
Id: cif_fix_values 2281 2013-09-26 08:29:07Z andrius 
;
_cod_original_cell_volume 4064.1(15)
_cod_original_sg_symbol_H-M P2(1)/n
_cod_database_code 1516550

loop_
_symmetry_equiv_pos_as_xyz
'x, y, z'
'-x+1/2, y+1/2, -z+1/2'
'-x, -y, -z'
'x-1/2, -y-1/2, z-1/2'

loop_
_atom_site_label
_atom_site_type_symbol
_atom_site_fract_x
_atom_site_fract_y
_atom_site_fract_z
_atom_site_U_iso_or_equiv
_atom_site_adp_type
_atom_site_occupancy
_atom_site_symmetry_multiplicity
_atom_site_calc_flag
_atom_site_refinement_flags
Rh1 Rh 0.20248(2) 0.022296(10) 0.258902(18) 0.01920(7) Uani 1 1 d .
Cl1 Cl 0.13831(8) 0.10118(3) 0.16093(6) 0.0302(2) Uani 1 1 d .
N1 N 0.2344(2) -0.00982(10) 0.13279(19) 0.0205(6) Uani 1 1 d .
C1 C 0.1498(3) -0.03579(12) 0.0733(3) 0.0264(8) Uani 1 1 d .
H1 H 0.1549 -0.0517 0.0129 0.032 Uiso 1 1 calc R
C2 C 0.0471(3) -0.03997(13) 0.1011(2) 0.0256(8) Uani 1 1 d .
H2 H -0.0181 -0.0600 0.0628 0.031 Uiso 1 1 calc R
C3 C 0.0499(3) -0.01309(12) 0.1864(2) 0.0209(7) Uani 1 1 d .
C4 C -0.0520(3) -0.01088(13) 0.2211(2) 0.0244(8) Uani 1 1 d .
C5 C -0.1138(3) -0.05683(14) 0.2254(2) 0.0294(8) Uani 1 1 d .
H5 H -0.0904 -0.0896 0.2048 0.035 Uiso 1 1 calc R
C6 C -0.2082(3) -0.05518(17) 0.2591(3) 0.0412(10) Uani 1 1 d .
H6 H -0.2491 -0.0868 0.2618 0.049 Uiso 1 1 calc R
C7 C -0.2436(3) -0.00851(18) 0.2886(3) 0.0458(11) Uani 1 1 d .
H7 H -0.3079 -0.0078 0.3131 0.055 Uiso 1 1 calc R
C8 C -0.1858(3) 0.03763(17) 0.2828(3) 0.0415(10) Uani 1 1 d .
H8 H -0.2118 0.0702 0.3014 0.050 Uiso 1 1 calc R
C9 C -0.0898(3) 0.03660(14) 0.2498(3) 0.0310(8) Uani 1 1 d .
H9 H -0.0498 0.0684 0.2469 0.037 Uiso 1 1 calc R
C10 C 0.3395(3) 0.00036(13) 0.1059(2) 0.0257(8) Uani 1 1 d .
H10 H 0.3867 0.0267 0.1558 0.031 Uiso 1 1 calc R
C11 C 0.2168(3) 0.04857(13) 0.4128(2) 0.0233(7) Uani 1 1 d .
C12 C 0.2145(3) -0.00724(13) 0.4100(2) 0.0235(7) Uani 1 1 d .
C13 C 0.3105(3) -0.02506(13) 0.3811(2) 0.0266(8) Uani 1 1 d .
C14 C 0.3812(3) 0.02134(13) 0.3780(2) 0.0267(8) Uani 1 1 d .
C15 C 0.3227(3) 0.06596(13) 0.3956(2) 0.0254(8) Uani 1 1 d .
C16 C 0.1391(3) 0.08358(13) 0.4484(3) 0.0332(9) Uani 1 1 d .
H16A H 0.0644 0.0660 0.4369 0.050 Uiso 1 1 calc R
H16B H 0.1271 0.1169 0.4104 0.050 Uiso 1 1 calc R
H16C H 0.1747 0.0908 0.5212 0.050 Uiso 1 1 calc R
C17 C 0.1318(3) -0.04299(14) 0.4378(3) 0.0348(9) Uani 1 1 d .
H17A H 0.1679 -0.0562 0.5072 0.052 Uiso 1 1 calc R
H17B H 0.1119 -0.0728 0.3903 0.052 Uiso 1 1 calc R
H17C H 0.0614 -0.0234 0.4343 0.052 Uiso 1 1 calc R
C18 C 0.3447(3) -0.08149(13) 0.3761(3) 0.0377(9) Uani 1 1 d .
H18A H 0.3685 -0.0968 0.4446 0.057 Uiso 1 1 calc R
H18B H 0.4093 -0.0833 0.3487 0.057 Uiso 1 1 calc R
H18C H 0.2788 -0.1013 0.3318 0.057 Uiso 1 1 calc R
C19 C 0.4981(3) 0.01979(15) 0.3647(3) 0.0371(9) Uani 1 1 d .
H19A H 0.5226 0.0558 0.3557 0.056 Uiso 1 1 calc R
H19B H 0.4943 -0.0014 0.3046 0.056 Uiso 1 1 calc R
H19C H 0.5539 0.0039 0.4250 0.056 Uiso 1 1 calc R
C20 C 0.3596(3) 0.12253(13) 0.3989(3) 0.0379(10) Uani 1 1 d .
H20A H 0.4319 0.1248 0.3827 0.057 Uiso 1 1 calc R
H20B H 0.3715 0.1369 0.4671 0.057 Uiso 1 1 calc R
H20C H 0.2994 0.1429 0.3489 0.057 Uiso 1 1 calc R
C21 C 0.3125(3) 0.02445(15) 0.0009(3) 0.0422(10) Uani 1 1 d .
H21A H 0.2707 -0.0013 -0.0504 0.063 Uiso 1 1 calc R
H21B H 0.3848 0.0343 -0.0109 0.063 Uiso 1 1 calc R
H21C H 0.2645 0.0560 -0.0038 0.063 Uiso 1 1 calc R
C22 C 0.4123(3) -0.04944(15) 0.1166(3) 0.0439(10) Uani 1 1 d .
H22A H 0.4251 -0.0649 0.1841 0.066 Uiso 1 1 calc R
H22B H 0.4869 -0.0405 0.1085 0.066 Uiso 1 1 calc R
H22C H 0.3716 -0.0749 0.0642 0.066 Uiso 1 1 calc R
Rh1A Rh 0.63060(2) 0.237626(9) 0.270623(19) 0.01892(7) Uani 1 1 d .
Cl1A Cl 0.69378(7) 0.16623(3) 0.39022(6) 0.0286(2) Uani 1 1 d .
N1A N 0.5809(2) 0.28075(10) 0.37812(19) 0.0214(6) Uani 1 1 d .
C1A C 0.6561(3) 0.31453(12) 0.4273(2) 0.0226(7) Uani 1 1 d .
H1A H 0.6414 0.3375 0.4759 0.027 Uiso 1 1 calc R
C2A C 0.7626(3) 0.31622(12) 0.4062(2) 0.0235(7) Uani 1 1 d .
H2A H 0.8210 0.3414 0.4371 0.028 Uiso 1 1 calc R
C3A C 0.7759(3) 0.27977(12) 0.3395(2) 0.0211(7) Uani 1 1 d .
C4A C 0.8875(3) 0.27174(13) 0.3227(2) 0.0225(7) Uani 1 1 d .
C5A C 0.9604(3) 0.31399(14) 0.3208(3) 0.0315(8) Uani 1 1 d .
H5A H 0.9378 0.3488 0.3313 0.038 Uiso 1 1 calc R
C6A C 1.0644(3) 0.30616(15) 0.3038(3) 0.0369(9) Uani 1 1 d .
H6A H 1.1124 0.3355 0.3026 0.044 Uiso 1 1 calc R
C7A C 1.0988(3) 0.25598(15) 0.2887(3) 0.0356(9) Uani 1 1 d .
H7A H 1.1708 0.2507 0.2775 0.043 Uiso 1 1 calc R
C8A C 1.0288(3) 0.21351(15) 0.2897(3) 0.0332(9) Uani 1 1 d .
H8A H 1.0519 0.1789 0.2781 0.040 Uiso 1 1 calc R
C9A C 0.9247(3) 0.22128(14) 0.3075(2) 0.0271(8) Uani 1 1 d .
H9A H 0.8777 0.1917 0.3095 0.033 Uiso 1 1 calc R
C10A C 0.4781(3) 0.26966(13) 0.4096(3) 0.0280(8) Uani 1 1 d .
H10A H 0.4296 0.2431 0.3611 0.034 Uiso 1 1 calc R
C11A C 0.6296(3) 0.19719(13) 0.1309(2) 0.0244(8) Uani 1 1 d .
C12A C 0.6312(3) 0.25271(12) 0.1160(2) 0.0228(7) Uani 1 1 d .
C13A C 0.5297(3) 0.27430(13) 0.1300(2) 0.0236(7) Uani 1 1 d .
C14A C 0.4591(3) 0.23079(13) 0.1436(2) 0.0252(8) Uani 1 1 d .
C15A C 0.5203(3) 0.18395(13) 0.1457(2) 0.0275(8) Uani 1 1 d .
C16A C 0.7140(3) 0.15819(14) 0.1135(3) 0.0387(10) Uani 1 1 d .
H16D H 0.6884 0.1476 0.0418 0.058 Uiso 1 1 calc R
H16E H 0.7178 0.1271 0.1564 0.058 Uiso 1 1 calc R
H16F H 0.7906 0.1745 0.1310 0.058 Uiso 1 1 calc R
C17A C 0.7201(3) 0.28283(14) 0.0850(3) 0.0338(9) Uani 1 1 d .
H17D H 0.6962 0.2851 0.0106 0.051 Uiso 1 1 calc R
H17E H 0.7947 0.2646 0.1103 0.051 Uiso 1 1 calc R
H17F H 0.7277 0.3185 0.1138 0.051 Uiso 1 1 calc R
C18A C 0.4892(3) 0.33011(13) 0.1129(3) 0.0343(9) Uani 1 1 d .
H18D H 0.5560 0.3536 0.1238 0.051 Uiso 1 1 calc R
H18E H 0.4481 0.3393 0.1607 0.051 Uiso 1 1 calc R
H18F H 0.4370 0.3341 0.0430 0.051 Uiso 1 1 calc R
C19A C 0.3388(3) 0.23764(15) 0.1489(3) 0.0392(10) Uani 1 1 d .
H19D H 0.2864 0.2478 0.0818 0.059 Uiso 1 1 calc R
H19E H 0.3391 0.2653 0.1985 0.059 Uiso 1 1 calc R
H19F H 0.3126 0.2043 0.1700 0.059 Uiso 1 1 calc R
C20A C 0.4850(3) 0.12905(13) 0.1597(3) 0.0413(10) Uani 1 1 d .
H20D H 0.4108 0.1297 0.1728 0.062 Uiso 1 1 calc R
H20E H 0.5439 0.1128 0.2175 0.062 Uiso 1 1 calc R
H20F H 0.4770 0.1085 0.0979 0.062 Uiso 1 1 calc R
C21A C 0.5147(3) 0.24517(15) 0.5154(3) 0.0385(10) Uani 1 1 d .
H21D H 0.5666 0.2153 0.5178 0.058 Uiso 1 1 calc R
H21E H 0.4461 0.2327 0.5307 0.058 Uiso 1 1 calc R
H21F H 0.5550 0.2717 0.5658 0.058 Uiso 1 1 calc R
C22A C 0.4042(3) 0.31879(15) 0.4046(3) 0.0431(10) Uani 1 1 d .
H22D H 0.4470 0.3442 0.4561 0.065 Uiso 1 1 calc R
H22E H 0.3325 0.3089 0.4174 0.065 Uiso 1 1 calc R
H22F H 0.3855 0.3348 0.3369 0.065 Uiso 1 1 calc R

loop_
_atom_site_aniso_label
_atom_site_aniso_U_11
_atom_site_aniso_U_22
_atom_site_aniso_U_33
_atom_site_aniso_U_23
_atom_site_aniso_U_13
_atom_site_aniso_U_12
Rh1 0.02117(15) 0.02028(14) 0.01624(14) -0.00057(10) 0.00612(11) -0.00042(11)
Cl1 0.0401(5) 0.0238(4) 0.0262(5) 0.0043(3) 0.0099(4) 0.0037(4)
N1 0.0209(15) 0.0204(15) 0.0206(15) 0.0005(11) 0.0072(12) 0.0014(12)
C1 0.030(2) 0.0255(19) 0.0244(19) -0.0056(14) 0.0092(16) 0.0000(15)
C2 0.0242(19) 0.0255(18) 0.0252(19) -0.0035(14) 0.0054(15) -0.0066(15)
C3 0.0222(18) 0.0187(17) 0.0212(18) 0.0057(13) 0.0060(14) 0.0014(13)
C4 0.0212(18) 0.033(2) 0.0160(17) 0.0037(14) 0.0025(14) 0.0031(15)
C5 0.025(2) 0.036(2) 0.026(2) 0.0058(16) 0.0060(16) 0.0004(16)
C6 0.032(2) 0.061(3) 0.030(2) 0.012(2) 0.0092(18) -0.006(2)
C7 0.026(2) 0.082(3) 0.033(2) 0.010(2) 0.0139(18) 0.005(2)
C8 0.037(2) 0.060(3) 0.032(2) 0.0054(19) 0.0163(19) 0.021(2)
C9 0.029(2) 0.036(2) 0.029(2) 0.0052(16) 0.0096(17) 0.0043(16)
C10 0.0240(19) 0.0334(19) 0.0222(18) -0.0034(15) 0.0109(15) -0.0039(15)
C11 0.0264(19) 0.0291(19) 0.0136(17) -0.0008(14) 0.0054(14) -0.0027(15)
C12 0.0265(19) 0.0291(19) 0.0133(16) 0.0012(13) 0.0042(14) -0.0032(15)
C13 0.033(2) 0.0296(19) 0.0133(17) 0.0015(14) 0.0018(15) 0.0044(16)
C14 0.0224(19) 0.037(2) 0.0169(18) 0.0008(15) 0.0014(15) 0.0025(16)
C15 0.0259(19) 0.033(2) 0.0143(17) -0.0023(14) 0.0027(15) -0.0063(16)
C16 0.041(2) 0.033(2) 0.027(2) -0.0043(16) 0.0139(18) 0.0026(17)
C17 0.042(2) 0.035(2) 0.026(2) 0.0037(16) 0.0090(18) -0.0108(18)
C18 0.045(3) 0.036(2) 0.030(2) 0.0013(17) 0.0092(19) 0.0067(18)
C19 0.025(2) 0.057(3) 0.028(2) 0.0021(18) 0.0061(17) -0.0003(18)
C20 0.044(2) 0.033(2) 0.033(2) -0.0033(17) 0.0077(19) -0.0145(18)
C21 0.040(2) 0.060(3) 0.028(2) 0.0007(19) 0.0137(19) -0.015(2)
C22 0.034(2) 0.045(2) 0.059(3) -0.010(2) 0.024(2) 0.0032(19)
Rh1A 0.01841(14) 0.02064(14) 0.01696(14) -0.00070(10) 0.00464(10) -0.00138(11)
Cl1A 0.0324(5) 0.0271(5) 0.0254(5) 0.0062(3) 0.0080(4) 0.0016(4)
N1A 0.0200(15) 0.0239(15) 0.0199(15) -0.0014(12) 0.0059(12) -0.0008(12)
C1A 0.0260(19) 0.0217(18) 0.0198(17) -0.0020(13) 0.0071(15) 0.0025(14)
C2A 0.0196(18) 0.0269(19) 0.0220(18) -0.0041(14) 0.0039(14) -0.0083(14)
C3A 0.0196(18) 0.0223(17) 0.0205(17) 0.0026(14) 0.0054(14) -0.0017(14)
C4A 0.0193(18) 0.0301(19) 0.0167(17) 0.0011(14) 0.0036(14) -0.0012(14)
C5A 0.027(2) 0.029(2) 0.039(2) 0.0000(16) 0.0116(17) -0.0008(16)
C6A 0.024(2) 0.044(2) 0.045(2) -0.0003(19) 0.0161(18) -0.0091(18)
C7A 0.022(2) 0.051(3) 0.037(2) -0.0010(18) 0.0147(18) 0.0028(18)
C8A 0.031(2) 0.040(2) 0.029(2) 0.0005(17) 0.0111(17) 0.0114(18)
C9A 0.0245(19) 0.0320(19) 0.0252(19) 0.0025(15) 0.0085(16) -0.0011(15)
C10A 0.0225(19) 0.035(2) 0.028(2) -0.0082(16) 0.0112(16) -0.0068(16)
C11A 0.028(2) 0.0261(18) 0.0157(17) -0.0032(14) 0.0026(15) 0.0003(15)
C12A 0.0265(19) 0.0277(19) 0.0137(17) -0.0003(13) 0.0055(14) -0.0002(15)
C13A 0.0243(19) 0.0268(18) 0.0158(17) -0.0007(14) 0.0010(14) -0.0003(15)
C14A 0.0195(18) 0.036(2) 0.0166(17) -0.0048(14) 0.0006(14) -0.0062(15)
C15A 0.035(2) 0.0278(19) 0.0164(17) -0.0049(14) 0.0040(15) -0.0095(16)
C16A 0.046(3) 0.034(2) 0.035(2) -0.0071(17) 0.0120(19) 0.0092(19)
C17A 0.036(2) 0.042(2) 0.025(2) 0.0068(17) 0.0116(17) -0.0027(18)
C18A 0.035(2) 0.030(2) 0.033(2) 0.0007(16) 0.0044(18) 0.0056(17)
C19A 0.023(2) 0.059(3) 0.033(2) -0.0071(19) 0.0051(17) -0.0061(19)
C20A 0.055(3) 0.029(2) 0.034(2) -0.0036(17) 0.008(2) -0.0155(19)
C21A 0.035(2) 0.054(2) 0.032(2) -0.0032(18) 0.0190(19) -0.0089(19)
C22A 0.025(2) 0.053(3) 0.054(3) -0.009(2) 0.016(2) -0.0005(19)

loop_
_atom_type_symbol
_atom_type_description
_atom_type_scat_dispersion_real
_atom_type_scat_dispersion_imag
_atom_type_scat_source
C C 0.0033 0.0016 'International Tables Vol C Tables 4.2.6.8 and 6.1.1.4'
H H 0.0000 0.0000 'International Tables Vol C Tables 4.2.6.8 and 6.1.1.4'
N N 0.0061 0.0033 'International Tables Vol C Tables 4.2.6.8 and 6.1.1.4'
Cl Cl 0.1484 0.1585 'International Tables Vol C Tables 4.2.6.8 and 6.1.1.4'
Rh Rh -1.1178 0.9187 'International Tables Vol C Tables 4.2.6.8 and 6.1.1.4'

loop_
_geom_angle_atom_site_label_1
_geom_angle_atom_site_label_2
_geom_angle_atom_site_label_3
_geom_angle
C3 Rh1 N1 78.43(12)
C3 Rh1 C13 112.29(13)
N1 Rh1 C13 102.27(11)
C3 Rh1 C12 95.32(12)
N1 Rh1 C12 134.52(11)
C13 Rh1 C12 38.47(12)
C3 Rh1 C11 113.09(13)
N1 Rh1 C11 164.38(11)
C13 Rh1 C11 64.13(12)
C12 Rh1 C11 37.71(11)
C3 Rh1 C14 150.78(12)
N1 Rh1 C14 102.24(11)
C13 Rh1 C14 38.60(12)
C12 Rh1 C14 63.04(12)
C11 Rh1 C14 62.46(12)
C3 Rh1 C15 150.99(12)
N1 Rh1 C15 130.30(11)
C13 Rh1 C15 62.99(12)
C12 Rh1 C15 62.65(12)
C11 Rh1 C15 38.00(11)
C14 Rh1 C15 35.82(11)
C3 Rh1 Cl1 90.36(9)
N1 Rh1 Cl1 87.94(7)
C13 Rh1 Cl1 156.48(9)
C12 Rh1 Cl1 137.45(9)
C11 Rh1 Cl1 102.04(9)
C14 Rh1 Cl1 118.83(9)
C15 Rh1 Cl1 94.20(9)
C1 N1 C10 121.1(3)
C1 N1 Rh1 114.5(2)
C10 N1 Rh1 124.1(2)
N1 C1 C2 117.4(3)
N1 C1 H1 121.3
C2 C1 H1 121.3
C3 C2 C1 114.8(3)
C3 C2 H2 122.6
C1 C2 H2 122.6
C2 C3 C4 121.1(3)
C2 C3 Rh1 114.7(2)
C4 C3 Rh1 124.1(2)
C9 C4 C5 118.2(3)
C9 C4 C3 121.3(3)
C5 C4 C3 120.4(3)
C6 C5 C4 120.8(3)
C6 C5 H5 119.6
C4 C5 H5 119.6
C7 C6 C5 120.5(4)
C7 C6 H6 119.7
C5 C6 H6 119.7
C6 C7 C8 119.8(4)
C6 C7 H7 120.1
C8 C7 H7 120.1
C7 C8 C9 120.3(4)
C7 C8 H8 119.8
C9 C8 H8 119.8
C8 C9 C4 120.2(4)
C8 C9 H9 119.9
C4 C9 H9 119.9
N1 C10 C21 112.1(3)
N1 C10 C22 111.1(3)
C21 C10 C22 111.5(3)
N1 C10 H10 107.3
C21 C10 H10 107.3
C22 C10 H10 107.3
C12 C11 C15 107.9(3)
C12 C11 C16 126.4(3)
C15 C11 C16 124.5(3)
C12 C11 Rh1 71.00(18)
C15 C11 Rh1 74.25(18)
C16 C11 Rh1 130.0(2)
C11 C12 C13 108.3(3)
C11 C12 C17 127.3(3)
C13 C12 C17 124.3(3)
C11 C12 Rh1 71.29(18)
C13 C12 Rh1 69.35(18)
C17 C12 Rh1 127.7(2)
C12 C13 C14 107.4(3)
C12 C13 C18 125.5(3)
C14 C13 C18 126.0(3)
C12 C13 Rh1 72.18(18)
C14 C13 Rh1 75.39(18)
C18 C13 Rh1 127.3(2)
C15 C14 C13 107.6(3)
C15 C14 C19 127.1(3)
C13 C14 C19 125.2(3)
C15 C14 Rh1 72.15(19)
C13 C14 Rh1 66.01(18)
C19 C14 Rh1 129.8(2)
C14 C15 C11 108.3(3)
C14 C15 C20 127.7(3)
C11 C15 C20 123.9(3)
C14 C15 Rh1 72.03(19)
C11 C15 Rh1 67.75(17)
C20 C15 Rh1 126.6(2)
C11 C16 H16A 109.5
C11 C16 H16B 109.5
H16A C16 H16B 109.5
C11 C16 H16C 109.5
H16A C16 H16C 109.5
H16B C16 H16C 109.5
C12 C17 H17A 109.5
C12 C17 H17B 109.5
H17A C17 H17B 109.5
C12 C17 H17C 109.5
H17A C17 H17C 109.5
H17B C17 H17C 109.5
C13 C18 H18A 109.5
C13 C18 H18B 109.5
H18A C18 H18B 109.5
C13 C18 H18C 109.5
H18A C18 H18C 109.5
H18B C18 H18C 109.5
C14 C19 H19A 109.5
C14 C19 H19B 109.5
H19A C19 H19B 109.5
C14 C19 H19C 109.5
H19A C19 H19C 109.5
H19B C19 H19C 109.5
C15 C20 H20A 109.5
C15 C20 H20B 109.5
H20A C20 H20B 109.5
C15 C20 H20C 109.5
H20A C20 H20C 109.5
H20B C20 H20C 109.5
C10 C21 H21A 109.5
C10 C21 H21B 109.5
H21A C21 H21B 109.5
C10 C21 H21C 109.5
H21A C21 H21C 109.5
H21B C21 H21C 109.5
C10 C22 H22A 109.5
C10 C22 H22B 109.5
H22A C22 H22B 109.5
C10 C22 H22C 109.5
H22A C22 H22C 109.5
H22B C22 H22C 109.5
C3A Rh1A N1A 78.43(12)
C3A Rh1A C13A 111.04(12)
N1A Rh1A C13A 102.04(11)
C3A Rh1A C12A 95.32(12)
N1A Rh1A C12A 134.75(11)
C13A Rh1A C12A 38.31(12)
C3A Rh1A C11A 114.75(13)
N1A Rh1A C11A 163.00(11)
C13A Rh1A C11A 63.94(12)
C12A Rh1A C11A 37.97(11)
C3A Rh1A C14A 148.82(12)
N1A Rh1A C14A 100.78(11)
C13A Rh1A C14A 38.11(11)
C12A Rh1A C14A 62.81(12)
C11A Rh1A C14A 62.32(12)
C3A Rh1A C15A 152.71(13)
N1A Rh1A C15A 128.31(12)
C13A Rh1A C15A 62.66(12)
C12A Rh1A C15A 62.80(12)
C11A Rh1A C15A 37.96(12)
C14A Rh1A C15A 35.83(12)
C3A Rh1A Cl1A 91.85(9)
N1A Rh1A Cl1A 90.15(7)
C13A Rh1A Cl1A 155.69(9)
C12A Rh1A Cl1A 135.06(9)
C11A Rh1A Cl1A 99.70(9)
C14A Rh1A Cl1A 119.31(9)
C15A Rh1A Cl1A 93.26(9)
C1A N1A C10A 120.0(3)
C1A N1A Rh1A 114.0(2)
C10A N1A Rh1A 125.4(2)
N1A C1A C2A 117.2(3)
N1A C1A H1A 121.4
C2A C1A H1A 121.4
C3A C2A C1A 116.0(3)
C3A C2A H2A 122.0
C1A C2A H2A 122.0
C2A C3A C4A 121.6(3)
C2A C3A Rh1A 113.7(2)
C4A C3A Rh1A 124.6(2)
C9A C4A C5A 117.3(3)
C9A C4A C3A 121.0(3)
C5A C4A C3A 121.8(3)
C6A C5A C4A 121.4(3)
C6A C5A H5A 119.3
C4A C5A H5A 119.3
C7A C6A C5A 120.2(3)
C7A C6A H6A 119.9
C5A C6A H6A 119.9
C6A C7A C8A 120.0(3)
C6A C7A H7A 120.0
C8A C7A H7A 120.0
C7A C8A C9A 119.9(3)
C7A C8A H8A 120.0
C9A C8A H8A 120.0
C8A C9A C4A 121.3(3)
C8A C9A H9A 119.4
C4A C9A H9A 119.4
N1A C10A C21A 110.4(3)
N1A C10A C22A 112.1(3)
C21A C10A C22A 111.3(3)
N1A C10A H10A 107.6
C21A C10A H10A 107.6
C22A C10A H10A 107.6
C12A C11A C15A 107.7(3)
C12A C11A C16A 125.8(3)
C15A C11A C16A 125.4(3)
C12A C11A Rh1A 70.73(18)
C15A C11A Rh1A 74.13(18)
C16A C11A Rh1A 129.9(2)
C11A C12A C13A 107.9(3)
C11A C12A C17A 126.1(3)
C13A C12A C17A 125.9(3)
C11A C12A Rh1A 71.30(18)
C13A C12A Rh1A 69.81(18)
C17A C12A Rh1A 127.1(2)
C12A C13A C14A 107.8(3)
C12A C13A C18A 127.0(3)
C14A C13A C18A 124.1(3)
C12A C13A Rh1A 71.88(18)
C14A C13A Rh1A 75.25(18)
C18A C13A Rh1A 128.1(2)
C15A C14A C13A 108.2(3)
C15A C14A C19A 128.4(3)
C13A C14A C19A 123.4(3)
C15A C14A Rh1A 72.22(19)
C13A C14A Rh1A 66.65(17)
C19A C14A Rh1A 128.6(2)
C14A C15A C11A 108.1(3)
C14A C15A C20A 128.4(3)
C11A C15A C20A 123.5(3)
C14A C15A Rh1A 71.95(18)
C11A C15A Rh1A 67.90(17)
C20A C15A Rh1A 125.8(2)
C11A C16A H16D 109.5
C11A C16A H16E 109.5
H16D C16A H16E 109.5
C11A C16A H16F 109.5
H16D C16A H16F 109.5
H16E C16A H16F 109.5
C12A C17A H17D 109.5
C12A C17A H17E 109.5
H17D C17A H17E 109.5
C12A C17A H17F 109.5
H17D C17A H17F 109.5
H17E C17A H17F 109.5
C13A C18A H18D 109.5
C13A C18A H18E 109.5
H18D C18A H18E 109.5
C13A C18A H18F 109.5
H18D C18A H18F 109.5
H18E C18A H18F 109.5
C14A C19A H19D 109.5
C14A C19A H19E 109.5
H19D C19A H19E 109.5
C14A C19A H19F 109.5
H19D C19A H19F 109.5
H19E C19A H19F 109.5
C15A C20A H20D 109.5
C15A C20A H20E 109.5
H20D C20A H20E 109.5
C15A C20A H20F 109.5
H20D C20A H20F 109.5
H20E C20A H20F 109.5
C10A C21A H21D 109.5
C10A C21A H21E 109.5
H21D C21A H21E 109.5
C10A C21A H21F 109.5
H21D C21A H21F 109.5
H21E C21A H21F 109.5
C10A C22A H22D 109.5
C10A C22A H22E 109.5
H22D C22A H22E 109.5
C10A C22A H22F 109.5
H22D C22A H22F 109.5
H22E C22A H22F 109.5

loop_
_geom_bond_atom_site_label_1
_geom_bond_atom_site_label_2
_geom_bond_distance
Rh1 C3 2.020(3)
Rh1 N1 2.077(3)
Rh1 C13 2.148(3)
Rh1 C12 2.186(3)
Rh1 C11 2.190(3)
Rh1 C14 2.275(3)
Rh1 C15 2.277(3)
Rh1 Cl1 2.4020(9)
N1 C1 1.278(4)
N1 C10 1.470(4)
C1 C2 1.430(4)
C1 H1 0.9500
C2 C3 1.357(4)
C2 H2 0.9500
C3 C4 1.472(4)
C4 C9 1.392(4)
C4 C5 1.399(4)
C5 C6 1.377(5)
C5 H5 0.9500
C6 C7 1.366(5)
C6 H6 0.9500
C7 C8 1.381(5)
C7 H7 0.9500
C8 C9 1.389(5)
C8 H8 0.9500
C9 H9 0.9500
C10 C21 1.515(5)
C10 C22 1.522(5)
C10 H10 1.0000
C11 C12 1.414(4)
C11 C15 1.457(4)
C11 C16 1.494(4)
C12 C13 1.428(5)
C12 C17 1.497(4)
C13 C14 1.467(5)
C13 C18 1.497(4)
C14 C15 1.400(4)
C14 C19 1.497(5)
C15 C20 1.498(4)
C16 H16A 0.9800
C16 H16B 0.9800
C16 H16C 0.9800
C17 H17A 0.9800
C17 H17B 0.9800
C17 H17C 0.9800
C18 H18A 0.9800
C18 H18B 0.9800
C18 H18C 0.9800
C19 H19A 0.9800
C19 H19B 0.9800
C19 H19C 0.9800
C20 H20A 0.9800
C20 H20B 0.9800
C20 H20C 0.9800
C21 H21A 0.9800
C21 H21B 0.9800
C21 H21C 0.9800
C22 H22A 0.9800
C22 H22B 0.9800
C22 H22C 0.9800
Rh1A C3A 2.028(3)
Rh1A N1A 2.090(3)
Rh1A C13A 2.155(3)
Rh1A C12A 2.182(3)
Rh1A C11A 2.190(3)
Rh1A C14A 2.270(3)
Rh1A C15A 2.273(3)
Rh1A Cl1A 2.4075(9)
N1A C1A 1.280(4)
N1A C10A 1.482(4)
C1A C2A 1.423(4)
C1A H1A 0.9500
C2A C3A 1.353(4)
C2A H2A 0.9500
C3A C4A 1.468(4)
C4A C9A 1.395(4)
C4A C5A 1.398(4)
C5A C6A 1.378(5)
C5A H5A 0.9500
C6A C7A 1.376(5)
C6A H6A 0.9500
C7A C8A 1.376(5)
C7A H7A 0.9500
C8A C9A 1.385(4)
C8A H8A 0.9500
C9A H9A 0.9500
C10A C21A 1.522(5)
C10A C22A 1.526(5)
C10A H10A 1.0000
C11A C12A 1.422(4)
C11A C15A 1.454(5)
C11A C16A 1.501(4)
C12A C13A 1.423(4)
C12A C17A 1.499(4)
C13A C14A 1.448(4)
C13A C18A 1.491(4)
C14A C15A 1.397(5)
C14A C19A 1.504(4)
C15A C20A 1.487(4)
C16A H16D 0.9800
C16A H16E 0.9800
C16A H16F 0.9800
C17A H17D 0.9800
C17A H17E 0.9800
C17A H17F 0.9800
C18A H18D 0.9800
C18A H18E 0.9800
C18A H18F 0.9800
C19A H19D 0.9800
C19A H19E 0.9800
C19A H19F 0.9800
C20A H20D 0.9800
C20A H20E 0.9800
C20A H20F 0.9800
C21A H21D 0.9800
C21A H21E 0.9800
C21A H21F 0.9800
C22A H22D 0.9800
C22A H22E 0.9800
C22A H22F 0.9800

loop_
_geom_torsion_atom_site_label_1
_geom_torsion_atom_site_label_2
_geom_torsion_atom_site_label_3
_geom_torsion_atom_site_label_4
_geom_torsion
C3 Rh1 N1 C1 -1.0(2)
C13 Rh1 N1 C1 109.6(2)
C12 Rh1 N1 C1 85.1(3)
C11 Rh1 N1 C1 138.0(4)
C14 Rh1 N1 C1 149.1(2)
C15 Rh1 N1 C1 174.5(2)
Cl1 Rh1 N1 C1 -91.8(2)
C3 Rh1 N1 C10 172.7(3)
C13 Rh1 N1 C10 -76.7(2)
C12 Rh1 N1 C10 -101.3(3)
C11 Rh1 N1 C10 -48.4(5)
C14 Rh1 N1 C10 -37.2(3)
C15 Rh1 N1 C10 -11.9(3)
Cl1 Rh1 N1 C10 81.9(2)
C10 N1 C1 C2 -174.7(3)
Rh1 N1 C1 C2 -0.8(4)
N1 C1 C2 C3 3.2(5)
C1 C2 C3 C4 176.1(3)
C1 C2 C3 Rh1 -4.0(4)
N1 Rh1 C3 C2 2.7(2)
C13 Rh1 C3 C2 -96.0(3)
C12 Rh1 C3 C2 -131.7(2)
C11 Rh1 C3 C2 -166.2(2)
C14 Rh1 C3 C2 -91.7(3)
C15 Rh1 C3 C2 -170.1(2)
Cl1 Rh1 C3 C2 90.5(2)
N1 Rh1 C3 C4 -177.4(3)
C13 Rh1 C3 C4 84.0(3)
C12 Rh1 C3 C4 48.2(3)
C11 Rh1 C3 C4 13.7(3)
C14 Rh1 C3 C4 88.2(3)
C15 Rh1 C3 C4 9.8(4)
Cl1 Rh1 C3 C4 -89.6(2)
C2 C3 C4 C9 -132.9(3)
Rh1 C3 C4 C9 47.2(4)
C2 C3 C4 C5 46.8(4)
Rh1 C3 C4 C5 -133.1(3)
C9 C4 C5 C6 -1.2(5)
C3 C4 C5 C6 179.1(3)
C4 C5 C6 C7 0.3(5)
C5 C6 C7 C8 1.3(6)
C6 C7 C8 C9 -1.9(6)
C7 C8 C9 C4 0.9(5)
C5 C4 C9 C8 0.7(5)
C3 C4 C9 C8 -179.6(3)
C1 N1 C10 C21 51.8(4)
Rh1 N1 C10 C21 -121.4(3)
C1 N1 C10 C22 -73.7(4)
Rh1 N1 C10 C22 113.0(3)
C3 Rh1 C11 C12 67.3(2)
N1 Rh1 C11 C12 -68.3(5)
C13 Rh1 C11 C12 -37.31(19)
C14 Rh1 C11 C12 -80.7(2)
C15 Rh1 C11 C12 -115.8(3)
Cl1 Rh1 C11 C12 162.88(17)
C3 Rh1 C11 C15 -176.91(18)
N1 Rh1 C11 C15 47.5(5)
C13 Rh1 C11 C15 78.5(2)
C12 Rh1 C11 C15 115.8(3)
C14 Rh1 C11 C15 35.12(18)
Cl1 Rh1 C11 C15 -81.30(18)
C3 Rh1 C11 C16 -54.8(3)
N1 Rh1 C11 C16 169.6(3)
C13 Rh1 C11 C16 -159.4(3)
C12 Rh1 C11 C16 -122.1(4)
C14 Rh1 C11 C16 157.2(3)
C15 Rh1 C11 C16 122.1(4)
Cl1 Rh1 C11 C16 40.8(3)
C15 C11 C12 C13 -5.8(3)
C16 C11 C12 C13 -174.0(3)
Rh1 C11 C12 C13 59.7(2)
C15 C11 C12 C17 170.7(3)
C16 C11 C12 C17 2.6(5)
Rh1 C11 C12 C17 -123.7(3)
C15 C11 C12 Rh1 -65.6(2)
C16 C11 C12 Rh1 126.2(3)
C3 Rh1 C12 C11 -121.6(2)
N1 Rh1 C12 C11 159.45(18)
C13 Rh1 C12 C11 118.8(3)
C14 Rh1 C12 C11 79.0(2)
C15 Rh1 C12 C11 38.61(19)
Cl1 Rh1 C12 C11 -25.2(2)
C3 Rh1 C12 C13 119.7(2)
N1 Rh1 C12 C13 40.7(3)
C11 Rh1 C12 C13 -118.8(3)
C14 Rh1 C12 C13 -39.72(19)
C15 Rh1 C12 C13 -80.2(2)
Cl1 Rh1 C12 C13 -143.96(16)
C3 Rh1 C12 C17 1.6(3)
N1 Rh1 C12 C17 -77.4(3)
C13 Rh1 C12 C17 -118.1(4)
C11 Rh1 C12 C17 123.2(4)
C14 Rh1 C12 C17 -157.8(3)
C15 Rh1 C12 C17 161.8(3)
Cl1 Rh1 C12 C17 98.0(3)
C11 C12 C13 C14 6.8(4)
C17 C12 C13 C14 -169.9(3)
Rh1 C12 C13 C14 67.8(2)
C11 C12 C13 C18 175.4(3)
C17 C12 C13 C18 -1.3(5)
Rh1 C12 C13 C18 -123.6(3)
C11 C12 C13 Rh1 -61.0(2)
C17 C12 C13 Rh1 122.3(3)
C3 Rh1 C13 C12 -69.2(2)
N1 Rh1 C13 C12 -151.60(18)
C11 Rh1 C13 C12 36.58(18)
C14 Rh1 C13 C12 114.1(3)
C15 Rh1 C13 C12 79.2(2)
Cl1 Rh1 C13 C12 94.3(3)
C3 Rh1 C13 C14 176.69(19)
N1 Rh1 C13 C14 94.31(19)
C12 Rh1 C13 C14 -114.1(3)
C11 Rh1 C13 C14 -77.5(2)
C15 Rh1 C13 C14 -34.89(18)
Cl1 Rh1 C13 C14 -19.8(4)
C3 Rh1 C13 C18 52.3(3)
N1 Rh1 C13 C18 -30.1(3)
C12 Rh1 C13 C18 121.5(4)
C11 Rh1 C13 C18 158.1(4)
C14 Rh1 C13 C18 -124.4(4)
C15 Rh1 C13 C18 -159.3(4)
Cl1 Rh1 C13 C18 -144.2(2)
C12 C13 C14 C15 -5.2(4)
C18 C13 C14 C15 -173.8(3)
Rh1 C13 C14 C15 60.4(2)
C12 C13 C14 C19 171.5(3)
C18 C13 C14 C19 2.9(5)
Rh1 C13 C14 C19 -122.9(3)
C12 C13 C14 Rh1 -65.6(2)
C18 C13 C14 Rh1 125.8(3)
C3 Rh1 C14 C15 -125.7(3)
N1 Rh1 C14 C15 146.13(19)
C13 Rh1 C14 C15 -119.5(3)
C12 Rh1 C14 C15 -79.9(2)
C11 Rh1 C14 C15 -37.25(19)
Cl1 Rh1 C14 C15 51.7(2)
C3 Rh1 C14 C13 -6.3(4)
N1 Rh1 C14 C13 -94.41(19)
C12 Rh1 C14 C13 39.58(19)
C11 Rh1 C14 C13 82.2(2)
C15 Rh1 C14 C13 119.5(3)
Cl1 Rh1 C14 C13 171.14(16)
C3 Rh1 C14 C19 110.4(4)
N1 Rh1 C14 C19 22.3(3)
C13 Rh1 C14 C19 116.7(4)
C12 Rh1 C14 C19 156.3(4)
C11 Rh1 C14 C19 -161.1(4)
C15 Rh1 C14 C19 -123.8(4)
Cl1 Rh1 C14 C19 -72.1(3)
C13 C14 C15 C11 1.6(4)
C19 C14 C15 C11 -174.9(3)
Rh1 C14 C15 C11 58.2(2)
C13 C14 C15 C20 -179.4(3)
C19 C14 C15 C20 4.0(5)
Rh1 C14 C15 C20 -122.8(3)
C13 C14 C15 Rh1 -56.6(2)
C19 C14 C15 Rh1 126.9(3)
C12 C11 C15 C14 2.6(4)
C16 C11 C15 C14 171.0(3)
Rh1 C11 C15 C14 -60.9(2)
C12 C11 C15 C20 -176.4(3)
C16 C11 C15 C20 -8.0(5)
Rh1 C11 C15 C20 120.1(3)
C12 C11 C15 Rh1 63.5(2)
C16 C11 C15 Rh1 -128.1(3)
C3 Rh1 C15 C14 125.2(3)
N1 Rh1 C15 C14 -45.6(2)
C13 Rh1 C15 C14 37.6(2)
C12 Rh1 C15 C14 81.0(2)
C11 Rh1 C15 C14 119.4(3)
Cl1 Rh1 C15 C14 -136.43(19)
C3 Rh1 C15 C11 5.9(3)
N1 Rh1 C15 C11 -164.91(17)
C13 Rh1 C15 C11 -81.8(2)
C12 Rh1 C15 C11 -38.30(19)
C14 Rh1 C15 C11 -119.4(3)
Cl1 Rh1 C15 C11 104.22(18)
C3 Rh1 C15 C20 -110.7(3)
N1 Rh1 C15 C20 78.5(3)
C13 Rh1 C15 C20 161.7(3)
C12 Rh1 C15 C20 -154.9(3)
C11 Rh1 C15 C20 -116.6(4)
C14 Rh1 C15 C20 124.1(4)
Cl1 Rh1 C15 C20 -12.4(3)
C3A Rh1A N1A C1A 5.5(2)
C13A Rh1A N1A C1A -103.8(2)
C12A Rh1A N1A C1A -80.5(3)
C11A Rh1A N1A C1A -136.8(4)
C14A Rh1A N1A C1A -142.7(2)
C15A Rh1A N1A C1A -168.4(2)
Cl1A Rh1A N1A C1A 97.4(2)
C3A Rh1A N1A C10A -165.2(3)
C13A Rh1A N1A C10A 85.4(3)
C12A Rh1A N1A C10A 108.8(3)
C11A Rh1A N1A C10A 52.4(5)
C14A Rh1A N1A C10A 46.6(3)
C15A Rh1A N1A C10A 20.9(3)
Cl1A Rh1A N1A C10A -73.4(2)
C10A N1A C1A C2A 168.3(3)
Rh1A N1A C1A C2A -2.9(4)
N1A C1A C2A C3A -3.3(4)
C1A C2A C3A C4A -170.5(3)
C1A C2A C3A Rh1A 8.0(4)
N1A Rh1A C3A C2A -7.1(2)
C13A Rh1A C3A C2A 91.5(3)
C12A Rh1A C3A C2A 127.5(2)
C11A Rh1A C3A C2A 161.5(2)
C14A Rh1A C3A C2A 84.6(3)
C15A Rh1A C3A C2A 162.3(2)
Cl1A Rh1A C3A C2A -96.9(2)
N1A Rh1A C3A C4A 171.3(3)
C13A Rh1A C3A C4A -90.1(3)
C12A Rh1A C3A C4A -54.1(3)
C11A Rh1A C3A C4A -20.0(3)
C14A Rh1A C3A C4A -97.0(3)
C15A Rh1A C3A C4A -19.2(4)
Cl1A Rh1A C3A C4A 81.5(3)
C2A C3A C4A C9A 142.0(3)
Rh1A C3A C4A C9A -36.4(4)
C2A C3A C4A C5A -38.4(5)
Rh1A C3A C4A C5A 143.3(3)
C9A C4A C5A C6A 0.4(5)
C3A C4A C5A C6A -179.3(3)
C4A C5A C6A C7A -0.2(6)
C5A C6A C7A C8A 0.5(6)
C6A C7A C8A C9A -1.0(5)
C7A C8A C9A C4A 1.3(5)
C5A C4A C9A C8A -1.0(5)
C3A C4A C9A C8A 178.7(3)
C1A N1A C10A C21A -64.2(4)
Rh1A N1A C10A C21A 106.0(3)
C1A N1A C10A C22A 60.5(4)
Rh1A N1A C10A C22A -129.3(3)
C3A Rh1A C11A C12A -64.9(2)
N1A Rh1A C11A C12A 73.9(4)
C13A Rh1A C11A C12A 37.52(19)
C14A Rh1A C11A C12A 80.4(2)
C15A Rh1A C11A C12A 115.7(3)
Cl1A Rh1A C11A C12A -161.47(18)
C3A Rh1A C11A C15A 179.39(18)
N1A Rh1A C11A C15A -41.8(5)
C13A Rh1A C11A C15A -78.2(2)
C12A Rh1A C11A C15A -115.7(3)
C14A Rh1A C11A C15A -35.32(18)
Cl1A Rh1A C11A C15A 82.79(18)
C3A Rh1A C11A C16A 56.2(3)
N1A Rh1A C11A C16A -165.0(3)
C13A Rh1A C11A C16A 158.6(4)
C12A Rh1A C11A C16A 121.1(4)
C14A Rh1A C11A C16A -158.5(4)
C15A Rh1A C11A C16A -123.2(4)
Cl1A Rh1A C11A C16A -40.4(3)
C15A C11A C12A C13A 4.9(4)
C16A C11A C12A C13A 173.6(3)
Rh1A C11A C12A C13A -60.5(2)
C15A C11A C12A C17A -171.8(3)
C16A C11A C12A C17A -3.1(5)
Rh1A C11A C12A C17A 122.8(3)
C15A C11A C12A Rh1A 65.4(2)
C16A C11A C12A Rh1A -125.8(3)
C3A Rh1A C12A C11A 124.3(2)
N1A Rh1A C12A C11A -156.70(18)
C13A Rh1A C12A C11A -118.0(3)
C14A Rh1A C12A C11A -79.0(2)
C15A Rh1A C12A C11A -38.54(19)
Cl1A Rh1A C12A C11A 26.3(2)
C3A Rh1A C12A C13A -117.6(2)
N1A Rh1A C12A C13A -38.7(2)
C11A Rh1A C12A C13A 118.0(3)
C14A Rh1A C12A C13A 39.04(18)
C15A Rh1A C12A C13A 79.5(2)
Cl1A Rh1A C12A C13A 144.37(16)
C3A Rh1A C12A C17A 2.7(3)
N1A Rh1A C12A C17A 81.7(3)
C13A Rh1A C12A C17A 120.3(4)
C11A Rh1A C12A C17A -121.6(4)
C14A Rh1A C12A C17A 159.4(3)
C15A Rh1A C12A C17A -160.2(3)
Cl1A Rh1A C12A C17A -95.3(3)
C11A C12A C13A C14A -5.8(3)
C17A C12A C13A C14A 170.9(3)
Rh1A C12A C13A C14A -67.2(2)
C11A C12A C13A C18A -174.1(3)
C17A C12A C13A C18A 2.6(5)
Rh1A C12A C13A C18A 124.4(3)
C11A C12A C13A Rh1A 61.5(2)
C17A C12A C13A Rh1A -121.8(3)
C3A Rh1A C13A C12A 70.9(2)
N1A Rh1A C13A C12A 153.02(18)
C11A Rh1A C13A C12A -37.19(18)
C14A Rh1A C13A C12A -114.8(3)
C15A Rh1A C13A C12A -79.9(2)
Cl1A Rh1A C13A C12A -88.4(3)
C3A Rh1A C13A C14A -174.26(19)
N1A Rh1A C13A C14A -92.18(19)
C12A Rh1A C13A C14A 114.8(3)
C11A Rh1A C13A C14A 77.6(2)
C15A Rh1A C13A C14A 34.93(18)
Cl1A Rh1A C13A C14A 26.4(3)
C3A Rh1A C13A C18A -52.2(3)
N1A Rh1A C13A C18A 29.8(3)
C12A Rh1A C13A C18A -123.2(4)
C11A Rh1A C13A C18A -160.4(3)
C14A Rh1A C13A C18A 122.0(4)
C15A Rh1A C13A C18A 157.0(3)
Cl1A Rh1A C13A C18A 148.4(2)
C12A C13A C14A C15A 4.4(4)
C18A C13A C14A C15A 173.2(3)
Rh1A C13A C14A C15A -60.6(2)
C12A C13A C14A C19A -173.0(3)
C18A C13A C14A C19A -4.3(5)
Rh1A C13A C14A C19A 122.0(3)
C12A C13A C14A Rh1A 65.0(2)
C18A C13A C14A Rh1A -126.3(3)
C3A Rh1A C14A C15A 130.1(3)
N1A Rh1A C14A C15A -144.52(19)
C13A Rh1A C14A C15A 119.7(3)
C12A Rh1A C14A C15A 80.4(2)
C11A Rh1A C14A C15A 37.41(19)
Cl1A Rh1A C14A C15A -48.2(2)
C3A Rh1A C14A C13A 10.4(3)
N1A Rh1A C14A C13A 95.81(19)
C12A Rh1A C14A C13A -39.25(18)
C11A Rh1A C14A C13A -82.2(2)
C15A Rh1A C14A C13A -119.7(3)
Cl1A Rh1A C14A C13A -167.87(16)
C3A Rh1A C14A C19A -104.6(4)
N1A Rh1A C14A C19A -19.2(3)
C13A Rh1A C14A C19A -115.0(4)
C12A Rh1A C14A C19A -154.2(3)
C11A Rh1A C14A C19A 162.8(4)
C15A Rh1A C14A C19A 125.3(4)
Cl1A Rh1A C14A C19A 77.1(3)
C13A C14A C15A C11A -1.4(4)
C19A C14A C15A C11A 175.9(3)
Rh1A C14A C15A C11A -58.5(2)
C13A C14A C15A C20A 178.9(3)
C19A C14A C15A C20A -3.8(6)
Rh1A C14A C15A C20A 121.8(3)
C13A C14A C15A Rh1A 57.1(2)
C19A C14A C15A Rh1A -125.6(3)
C12A C11A C15A C14A -2.2(4)
C16A C11A C15A C14A -171.0(3)
Rh1A C11A C15A C14A 61.0(2)
C12A C11A C15A C20A 177.5(3)
C16A C11A C15A C20A 8.8(5)
Rh1A C11A C15A C20A -119.3(3)
C12A C11A C15A Rh1A -63.2(2)
C16A C11A C15A Rh1A 128.0(3)
C3A Rh1A C15A C14A -120.2(3)
N1A Rh1A C15A C14A 46.6(2)
C13A Rh1A C15A C14A -37.13(19)
C12A Rh1A C15A C14A -80.5(2)
C11A Rh1A C15A C14A -119.0(3)
Cl1A Rh1A C15A C14A 139.37(19)
C3A Rh1A C15A C11A -1.2(4)
N1A Rh1A C15A C11A 165.61(17)
C13A Rh1A C15A C11A 81.9(2)
C12A Rh1A C15A C11A 38.55(18)
C14A Rh1A C15A C11A 119.0(3)
Cl1A Rh1A C15A C11A -101.62(18)
C3A Rh1A C15A C20A 115.0(4)
N1A Rh1A C15A C20A -78.2(3)
C13A Rh1A C15A C20A -161.9(4)
C12A Rh1A C15A C20A 154.8(4)
C11A Rh1A C15A C20A 116.2(4)
C14A Rh1A C15A C20A -124.8(4)
Cl1A Rh1A C15A C20A 14.6(3)
